data_4023183
loop_
_publ_author_name
'Mekhman S. Yusubov'
'Tatyana V. Funk'
'Ki-Whan Chi'
'Eun-Hye Cha'
'Ghyung Hwa Kim'
'Andreas Kirschning'
'Viktor V. Zhdankin'

_publ_section_title
;
 Preparation and X-ray Structures of
 3-[Bis(trifluoroacetoxy)iodo]benzoic Acid and
 3-[Hydroxy(tosyloxy)iodo]benzoic Acid: New Recyclable
 Hypervalent Iodine Reagents
;
_journal_name_full 'Journal of Organic Chemistry'
_journal_page_first 295
_journal_page_last 297
_journal_paper_doi 10.1021/jo702112s
_journal_volume 73
_journal_year 2008
_chemical_formula_moiety 'C14 H13 I O6 S'
_chemical_formula_sum 'C14 H13 I O6 S'
_chemical_formula_weight 436.20
_chemical_name_systematic
; 
 ? 
;
_space_group_IT_number 14
_symmetry_cell_setting monoclinic
_symmetry_space_group_name_Hall '-P 2ybc'
_symmetry_space_group_name_H-M 'P 1 21/c 1'
_atom_sites_solution_hydrogens geom
_atom_sites_solution_primary direct
_atom_sites_solution_secondary difmap
_audit_creation_method SHELXL-97
_cell_angle_alpha 90.00
_cell_angle_beta 99.15(3)
_cell_angle_gamma 90.00
_cell_formula_units_Z 4
_cell_length_a 17.534(3)
_cell_length_b 12.134(2)
_cell_length_c 7.1660(14)
_cell_measurement_temperature 90(2)
_cell_volume 1505.2(5)
_computing_cell_refinement HKL2000
_computing_data_collection 'Quantum 210'
_computing_data_reduction HKL2000
_computing_molecular_graphics SHELXTL
_computing_publication_material SHELXTL
_computing_structure_refinement 'SHELXL-97 (Sheldrick, 1997)'
_computing_structure_solution 'SHELXS-97 (Sheldrick, 1990)'
_diffrn_ambient_temperature 90(2)
_diffrn_measured_fraction_theta_full 0.969
_diffrn_measured_fraction_theta_max 0.969
_diffrn_measurement_device_type \j-scan
_diffrn_radiation_monochromator 'Quantum 210'
_diffrn_radiation_source PAL_4A
_diffrn_radiation_type 'synchrotron radiation'
_diffrn_radiation_wavelength 0.80000
_diffrn_reflns_av_R_equivalents 0.0698
_diffrn_reflns_av_sigmaI/netI 0.0555
_diffrn_reflns_limit_h_max 21
_diffrn_reflns_limit_h_min -21
_diffrn_reflns_limit_k_max 15
_diffrn_reflns_limit_k_min -15
_diffrn_reflns_limit_l_max 9
_diffrn_reflns_limit_l_min 0
_diffrn_reflns_number 5316
_diffrn_reflns_theta_full 30.39
_diffrn_reflns_theta_max 30.39
_diffrn_reflns_theta_min 3.25
_exptl_absorpt_coefficient_mu 3.114
_exptl_absorpt_correction_T_max 0.8599
_exptl_absorpt_correction_T_min 0.7459
_exptl_absorpt_correction_type semi-empirical
_exptl_absorpt_process_details HKL2000
_exptl_crystal_colour colorless
_exptl_crystal_density_diffrn 1.925
_exptl_crystal_density_method 'not measured'
_exptl_crystal_description block
_exptl_crystal_F_000 856
_exptl_crystal_size_max 0.10
_exptl_crystal_size_mid 0.05
_exptl_crystal_size_min 0.05
_refine_diff_density_max 1.132
_refine_diff_density_min -2.534
_refine_diff_density_rms 0.229
_refine_ls_extinction_method none
_refine_ls_goodness_of_fit_ref 1.015
_refine_ls_hydrogen_treatment mixed
_refine_ls_matrix_type full
_refine_ls_number_parameters 204
_refine_ls_number_reflns 3089
_refine_ls_number_restraints 0
_refine_ls_restrained_S_all 1.015
_refine_ls_R_factor_all 0.0479
_refine_ls_R_factor_gt 0.0476
_refine_ls_shift/su_max 0.000
_refine_ls_shift/su_mean 0.000
_refine_ls_structure_factor_coef Fsqd
_refine_ls_weighting_details 'calc w=1/[\s^2^(Fo^2^)+(0.1025P)^2^+2.4752P] where P=(Fo^2^+2Fc^2^)/3'
_refine_ls_weighting_scheme calc
_refine_ls_wR_factor_gt 0.1327
_refine_ls_wR_factor_ref 0.1332
_reflns_number_gt 3047
_reflns_number_total 3089
_reflns_threshold_expression >2sigma(I)
_cod_data_source_file jo702112s-File003_2.cif
_cod_data_source_block p21c
_cod_depositor_comments
;
The following automatic conversions were performed:
'_symmetry_cell_setting' value 'Monoclinic' changed to 'monoclinic'
according to '/home/saulius/struct/CIF-dictionaries/cif_core.dic'
dictionary named 'cif_core.dic' version 2.4.1 from 2010-06-29.

Automatic conversion script
Id: cif_fix_enum 1527 2010-12-29 10:47:43Z saulius 
;
_cod_original_sg_symbol_H-M 'P 21/c'
_cod_database_code 4023183

loop_
_symmetry_equiv_pos_as_xyz
'x, y, z'
'-x, y+1/2, -z+1/2'
'-x, -y, -z'
'x, -y-1/2, z-1/2'

loop_
_atom_site_label
_atom_site_type_symbol
_atom_site_fract_x
_atom_site_fract_y
_atom_site_fract_z
_atom_site_U_iso_or_equiv
_atom_site_adp_type
_atom_site_occupancy
_atom_site_symmetry_multiplicity
_atom_site_calc_flag
_atom_site_refinement_flags
_atom_site_disorder_assembly
_atom_site_disorder_group
I1 I 0.185543(11) -0.093254(16) -0.17564(3) 0.00990(15) Uani 1 1 d . . .
S1 S 0.29307(5) -0.09846(6) 0.26757(13) 0.0104(2) Uani 1 1 d . . .
O1 O 0.23348(15) 0.3522(2) -0.0431(4) 0.0165(5) Uani 1 1 d . . .
O2 O 0.12154(15) 0.4439(2) -0.1196(4) 0.0158(5) Uani 1 1 d . . .
O3 O 0.12028(14) -0.1325(2) -0.4133(4) 0.0155(5) Uani 1 1 d . . .
H3 H 0.1234 -0.0833 -0.4940 0.023 Uiso 1 1 calc R . .
O4 O 0.25664(15) -0.2051(2) 0.2521(4) 0.0161(5) Uani 1 1 d . . .
O5 O 0.25583(14) -0.0214(2) 0.1200(3) 0.0139(5) Uani 1 1 d . . .
O6 O 0.29885(14) -0.0468(2) 0.4537(3) 0.0150(5) Uani 1 1 d . . .
C1 C 0.6219(2) -0.1570(4) 0.1214(6) 0.0244(9) Uani 1 1 d . . .
H1A H 0.6520 -0.0908 0.1627 0.037 Uiso 1 1 calc R . .
H1B H 0.6218 -0.1687 -0.0139 0.037 Uiso 1 1 calc R . .
H1C H 0.6451 -0.2209 0.1923 0.037 Uiso 1 1 calc R . .
C2 C 0.5399(2) -0.1422(3) 0.1573(5) 0.0162(7) Uani 1 1 d . . .
C3 C 0.4854(2) -0.2251(3) 0.1107(5) 0.0157(7) Uani 1 1 d . . .
H3B H 0.5001 -0.2912 0.0548 0.019 Uiso 1 1 calc R . .
C4 C 0.4097(2) -0.2131(3) 0.1443(5) 0.0133(7) Uani 1 1 d . . .
H4B H 0.3729 -0.2702 0.1117 0.016 Uiso 1 1 calc R . .
C5 C 0.5173(2) -0.0452(3) 0.2381(5) 0.0181(7) Uani 1 1 d . . .
H5A H 0.5538 0.0122 0.2697 0.022 Uiso 1 1 calc R . .
C6 C 0.38883(19) -0.1158(3) 0.2265(5) 0.0113(6) Uani 1 1 d . . .
C7 C 0.1232(2) 0.0529(3) -0.1509(5) 0.0111(6) Uani 1 1 d . . .
C8 C 0.16294(18) 0.1519(3) -0.1199(4) 0.0107(6) Uani 1 1 d . . .
H8A H 0.2178 0.1540 -0.1025 0.013 Uiso 1 1 calc R . .
C9 C 0.04328(19) 0.0463(3) -0.1761(4) 0.0112(6) Uani 1 1 d . . .
H9A H 0.0177 -0.0225 -0.1997 0.013 Uiso 1 1 calc R . .
C10 C 0.0012(2) 0.1436(3) -0.1658(5) 0.0140(7) Uani 1 1 d . . .
H10A H -0.0536 0.1409 -0.1798 0.017 Uiso 1 1 calc R . .
C11 C 0.03890(19) 0.2431(3) -0.1354(5) 0.0120(6) Uani 1 1 d . . .
H11A H 0.0099 0.3086 -0.1281 0.014 Uiso 1 1 calc R . .
C12 C 0.11935(19) 0.2486(3) -0.1151(4) 0.0106(6) Uani 1 1 d . . .
C13 C 0.1580(2) 0.3581(3) -0.0934(5) 0.0117(6) Uani 1 1 d . . .
C14 C 0.4423(2) -0.0314(3) 0.2729(5) 0.0152(7) Uani 1 1 d . . .
H14A H 0.4276 0.0349 0.3278 0.018 Uiso 1 1 calc R . .
H1 H 0.249(3) 0.406(4) -0.033(8) 0.019(15) Uiso 1 1 d . . .

loop_
_atom_site_aniso_label
_atom_site_aniso_U_11
_atom_site_aniso_U_22
_atom_site_aniso_U_33
_atom_site_aniso_U_23
_atom_site_aniso_U_13
_atom_site_aniso_U_12
I1 0.0056(2) 0.0070(2) 0.0171(2) -0.00003(6) 0.00185(13) 0.00046(5)
S1 0.0062(4) 0.0088(4) 0.0160(4) 0.0009(3) 0.0015(3) 0.0005(2)
O1 0.0078(12) 0.0095(13) 0.0319(14) 0.0021(10) 0.0019(10) -0.0025(10)
O2 0.0115(12) 0.0104(13) 0.0250(13) 0.0006(10) 0.0016(10) 0.0024(10)
O3 0.0113(12) 0.0128(13) 0.0208(12) 0.0004(10) -0.0021(9) -0.0018(9)
O4 0.0103(12) 0.0117(12) 0.0259(13) 0.0014(10) 0.0018(10) -0.0018(9)
O5 0.0098(12) 0.0121(12) 0.0185(11) 0.0026(9) -0.0017(9) 0.0029(9)
O6 0.0122(12) 0.0148(13) 0.0179(11) 0.0005(9) 0.0022(9) 0.0044(9)
C1 0.0071(17) 0.036(2) 0.031(2) 0.0005(17) 0.0038(14) 0.0036(16)
C2 0.0085(15) 0.025(2) 0.0157(16) 0.0038(14) 0.0021(12) 0.0014(13)
C3 0.0120(16) 0.0172(18) 0.0172(16) -0.0012(12) 0.0008(13) 0.0051(13)
C4 0.0087(16) 0.0130(16) 0.0175(15) -0.0010(12) -0.0002(12) 0.0001(12)
C5 0.0122(17) 0.0213(19) 0.0204(16) 0.0000(14) 0.0019(13) -0.0039(14)
C6 0.0067(16) 0.0118(14) 0.0155(16) -0.0011(13) 0.0019(12) 0.0003(13)
C7 0.0098(16) 0.0076(16) 0.0163(15) -0.0012(12) 0.0030(12) 0.0010(13)
C8 0.0055(14) 0.0112(15) 0.0155(14) 0.0041(12) 0.0016(11) 0.0017(12)
C9 0.0081(15) 0.0108(16) 0.0137(14) 0.0002(11) -0.0015(12) -0.0004(12)
C10 0.0061(14) 0.0175(18) 0.0187(16) -0.0010(13) 0.0023(12) -0.0004(13)
C11 0.0088(15) 0.0114(15) 0.0163(14) 0.0005(12) 0.0035(11) 0.0043(12)
C12 0.0079(15) 0.0122(15) 0.0115(14) -0.0003(12) 0.0002(11) 0.0017(13)
C13 0.0094(15) 0.0123(17) 0.0135(15) 0.0002(12) 0.0023(12) -0.0001(12)
C14 0.0151(18) 0.0134(16) 0.0170(15) -0.0001(12) 0.0027(13) -0.0018(13)

loop_
_atom_type_symbol
_atom_type_description
_atom_type_scat_dispersion_real
_atom_type_scat_dispersion_imag
_atom_type_scat_source
C C -0.0020 0.0021 'International Tables Vol C Tables 4.2.6.8 and 6.1.1.4'
H H 0.0000 0.0000 'International Tables Vol C Tables 4.2.6.8 and 6.1.1.4'
O O -0.0042 0.0079 'International Tables Vol C Tables 4.2.6.8 and 6.1.1.4'
S S 0.1265 0.1577 'International Tables Vol C Tables 4.2.6.8 and 6.1.1.4'
I I -0.6948 2.2434 'International Tables Vol C Tables 4.2.6.8 and 6.1.1.4'

loop_
_geom_angle_atom_site_label_1
_geom_angle_atom_site_label_2
_geom_angle_atom_site_label_3
_geom_angle
_geom_angle_site_symmetry_1
_geom_angle_site_symmetry_3
_geom_angle_publ_flag
O3 I1 C7 92.21(12) . . ?
O3 I1 O5 172.02(9) . . ?
C7 I1 O5 79.81(11) . . ?
O4 S1 O6 114.92(16) . . ?
O4 S1 O5 111.85(15) . . ?
O6 S1 O5 109.79(14) . . ?
O4 S1 C6 107.61(17) . . ?
O6 S1 C6 105.88(16) . . ?
O5 S1 C6 106.22(16) . . ?
S1 O5 I1 119.90(14) . . ?
C3 C2 C5 118.6(3) . . ?
C3 C2 C1 120.7(4) . . ?
C5 C2 C1 120.7(4) . . ?
C2 C3 C4 121.3(3) . . ?
C6 C4 C3 118.8(3) . . ?
C14 C5 C2 121.1(3) . . ?
C14 C6 C4 120.8(3) . . ?
C14 C6 S1 119.7(3) . . ?
C4 C6 S1 119.5(3) . . ?
C9 C7 C8 122.8(3) . . ?
C9 C7 I1 117.9(2) . . ?
C8 C7 I1 119.2(3) . . ?
C7 C8 C12 117.8(3) . . ?
C7 C9 C10 118.4(3) . . ?
C11 C10 C9 120.3(3) . . ?
C10 C11 C12 120.6(3) . . ?
C11 C12 C8 120.1(3) . . ?
C11 C12 C13 119.3(3) . . ?
C8 C12 C13 120.6(3) . . ?
O2 C13 O1 124.6(3) . . ?
O2 C13 C12 121.8(3) . . ?
O1 C13 C12 113.6(3) . . ?
C5 C14 C6 119.3(3) . . ?

loop_
_geom_bond_atom_site_label_1
_geom_bond_atom_site_label_2
_geom_bond_distance
_geom_bond_site_symmetry_2
_geom_bond_publ_flag
I1 O3 1.954(3) . ?
I1 C7 2.105(3) . ?
I1 O5 2.437(2) . ?
S1 O4 1.439(3) . ?
S1 O6 1.463(3) . ?
S1 O5 1.483(2) . ?
S1 C6 1.763(3) . ?
O1 C13 1.317(4) . ?
O2 C13 1.220(5) . ?
C1 C2 1.511(5) . ?
C2 C3 1.391(5) . ?
C2 C5 1.397(6) . ?
C3 C4 1.394(5) . ?
C4 C6 1.394(5) . ?
C5 C14 1.387(5) . ?
C6 C14 1.392(5) . ?
C7 C9 1.386(5) . ?
C7 C8 1.389(5) . ?
C8 C12 1.404(5) . ?
C9 C10 1.400(5) . ?
C10 C11 1.378(5) . ?
C11 C12 1.397(5) . ?
C12 C13 1.488(5) . ?

loop_
_cod_related_entry_id
_cod_related_entry_database
_cod_related_entry_code
1 ChemSpider 25946932
